data_7700115
loop_
_publ_author_name
'Esteves, Catarina V.'
'Costa, Judite'
'Esteban-G\'omez, David'
'Lamosa, Pedro'
'Bernard, H\'el\`ene'
'Platas-Iglesias, Carlos'
'Tripier, Raph\"ael'
'Delgado, Rita'

_publ_section_title
;
 Phosphate and polyphosphate anion recognition by a dinuclear copper(ii)
 complex of an unsymmetrical squaramide.
;
_journal_issue 27
_journal_name_full 'Dalton transactions (Cambridge, England : 2003)'
_journal_page_first 10104
_journal_page_last 10115
_journal_paper_doi 10.1039/c9dt01434a
_journal_volume 48
_journal_year 2019
_chemical_formula_moiety 'C18 H17 N3 O3'
_chemical_formula_sum 'C18 H17 N3 O3'
_chemical_formula_weight 323.35
_chemical_name_common 'dipicolylamine squaramate'
_chemical_name_systematic 3-(bis(pyridin-2-ylmethyl)amino)-4-ethoxycyclobut-3-ene-1,2-dione
_space_group_IT_number 14
_space_group_name_Hall '-P 2yn'
_space_group_name_H-M_alt 'P 1 21/n 1'
_symmetry_cell_setting monoclinic
_symmetry_Int_Tables_number 14
_symmetry_space_group_name_Hall '-P 2yn'
_symmetry_space_group_name_H-M 'P 1 21/n 1'
_atom_sites_solution_hydrogens geom
_atom_sites_solution_primary direct
_atom_sites_solution_secondary difmap
_audit_creation_date 2017-09-20T11:45:58-00:00
_audit_creation_method 'WinGX routine CIF_UPDATE'
_audit_update_record
;
2019-04-01 deposited with the CCDC.    2019-05-28 downloaded from the CCDC.
;
_cell_angle_alpha 90
_cell_angle_beta 92.133(5)
_cell_angle_gamma 90
_cell_formula_units_Z 4
_cell_length_a 10.7368(6)
_cell_length_b 10.5661(6)
_cell_length_c 14.2037(8)
_cell_measurement_reflns_used 2218
_cell_measurement_temperature 100(2)
_cell_measurement_theta_max 26.603
_cell_measurement_theta_min 3.753
_cell_volume 1610.24(16)
_computing_cell_refinement
;
        CrysAlisPro, Agilent Technologies,
        Version 1.171.37.34i (release 04-08-2014 CrysAlis171 .NET)
        (compiled Aug  4 2014,14:34:23)
;
_computing_data_collection
;
        CrysAlisPro, Agilent Technologies,
        Version 1.171.37.34i (release 04-08-2014 CrysAlis171 .NET)
        (compiled Aug  4 2014,14:34:23)
;
_computing_data_reduction
;
        CrysAlisPro, Agilent Technologies,
        Version 1.171.37.34i (release 04-08-2014 CrysAlis171 .NET)
        (compiled Aug  4 2014,14:34:23)
;
_computing_molecular_graphics
;
        ORTEP3 for Windows (Farrugia, 1997)
        MERCURY  (Bruno et al., 2002)
;
_computing_publication_material
;
        WinGX (Farrugia, 1999)
        PLATON (Spek, 1990-2003)
        enCIFer (Allen et al., 2004)
;
_computing_structure_refinement 'SHELXL-97 (Sheldrick, 1997)'
_computing_structure_solution 'SIR-92 (Altomare et al., 1992)'
_diffrn_ambient_temperature 100(2)
_diffrn_detector 'CCD plate'
_diffrn_detector_area_resol_mean 8.3622
_diffrn_measured_fraction_theta_full 0.998
_diffrn_measured_fraction_theta_max 0.998
_diffrn_measurement_device 'four-circle diffractometer'
_diffrn_measurement_device_type 'Xcalibur, Sapphire2, large Be window'
_diffrn_measurement_method '\w scans'
_diffrn_orient_matrix_UB_11 -0.0330944
_diffrn_orient_matrix_UB_12 0.0013216
_diffrn_orient_matrix_UB_13 -0.044157
_diffrn_orient_matrix_UB_21 0.0558552
_diffrn_orient_matrix_UB_22 -0.0138372
_diffrn_orient_matrix_UB_23 -0.0230434
_diffrn_orient_matrix_UB_31 -0.0124373
_diffrn_orient_matrix_UB_32 -0.0656913
_diffrn_orient_matrix_UB_33 0.0039571
_diffrn_radiation_monochromator graphite
_diffrn_radiation_probe x-ray
_diffrn_radiation_type MoK\a
_diffrn_radiation_wavelength 0.71073
_diffrn_reflns_av_R_equivalents 0.0798
_diffrn_reflns_av_unetI/netI 0.0823
_diffrn_reflns_limit_h_max 13
_diffrn_reflns_limit_h_min -11
_diffrn_reflns_limit_k_max 13
_diffrn_reflns_limit_k_min -13
_diffrn_reflns_limit_l_max 17
_diffrn_reflns_limit_l_min -17
_diffrn_reflns_number 10126
_diffrn_reflns_theta_full 26.37
_diffrn_reflns_theta_max 26.37
_diffrn_reflns_theta_min 3.46
_diffrn_source 'Enhance (Mo) X-ray Source'
_exptl_absorpt_coefficient_mu 0.093
_exptl_absorpt_correction_T_max 0.997
_exptl_absorpt_correction_T_min 0.981
_exptl_absorpt_correction_type analytical
_exptl_absorpt_process_details
;
        CrysAlisPro, Agilent Technologies,
        Version 1.171.37.34i (release 04-08-2014 CrysAlis171 .NET)
        (compiled Aug  4 2014,14:34:23)
        Analytical numeric absorption correction using a multifaceted crystal
        model based on expressions derived by R.C. Clark & J.S. Reid.
        (Clark, R. C. & Reid, J. S. (1995). Acta Cryst. A51, 887-897)
        Empirical absorption correction using spherical harmonics,
        implemented in SCALE3 ABSPACK scaling algorithm.
;
_exptl_crystal_colour colourless
_exptl_crystal_density_diffrn 1.334
_exptl_crystal_density_method 'not measured'
_exptl_crystal_description 'spindle-shaped needle, axis [0 1 0]'
_exptl_crystal_F_000 680
_exptl_crystal_recrystallization_method 'Re-crystallisation from solvent: Diethyl ether'
_exptl_crystal_size_max 0.42
_exptl_crystal_size_mid 0.08
_exptl_crystal_size_min 0.05
_refine_diff_density_max 0.206
_refine_diff_density_min -0.215
_refine_diff_density_rms 0.048
_refine_ls_extinction_method none
_refine_ls_goodness_of_fit_ref 1.024
_refine_ls_hydrogen_treatment constr
_refine_ls_matrix_type full
_refine_ls_number_parameters 218
_refine_ls_number_reflns 3290
_refine_ls_number_restraints 0
_refine_ls_restrained_S_all 1.024
_refine_ls_R_factor_all 0.092
_refine_ls_R_factor_gt 0.051
_refine_ls_shift/su_max 0
_refine_ls_shift/su_mean 0
_refine_ls_structure_factor_coef Fsqd
_refine_ls_weighting_details 'calc w=1/[\s^2^(Fo^2^)+(0.0270P)^2^+0.0000P] where P=(Fo^2^+2Fc^2^)/3'
_refine_ls_weighting_scheme calc
_refine_ls_wR_factor_gt 0.0919
_refine_ls_wR_factor_ref 0.111
_reflns_number_gt 2121
_reflns_number_total 3290
_reflns_threshold_expression >2sigma(I)
_cod_data_source_file c9dt01434a2.cif
_cod_data_source_block cvert9-a
_cod_depositor_comments
;Adding full bibliography for 7700115.cif.

The following automatic conversions were performed:

data name '_iucr_refine_instruction_details' was replaced with
'_iucr_refine_instructions_details' as specified in the replacement
file 'data/replacement-values/replacement_tags.lst'.

Automatic conversion script
Id: cif_correct_tags 9268 2022-04-12 08:56:07Z antanas 
;
_cod_original_sg_symbol_Hall -P2yn
_cod_database_code 7700115

loop_
_symmetry_equiv_pos_as_xyz
'x, y, z'
'-x+1/2, y+1/2, -z+1/2'
'-x, -y, -z'
'x-1/2, -y-1/2, z-1/2'

loop_
_atom_site_label
_atom_site_type_symbol
_atom_site_fract_x
_atom_site_fract_y
_atom_site_fract_z
_atom_site_U_iso_or_equiv
_atom_site_adp_type
_atom_site_occupancy
_atom_site_symmetry_multiplicity
_atom_site_calc_flag
_atom_site_refinement_flags
C1 C 0.42937(19) 0.16351(18) 0.19934(13) 0.0274(5) Uani 1 1 d .
C2 C 0.5439(2) 0.21266(18) 0.17290(13) 0.0277(5) Uani 1 1 d .
C3 C 0.6172(2) 0.12572(19) 0.23130(14) 0.0304(5) Uani 1 1 d .
C4 C 0.4952(2) 0.07333(19) 0.26408(13) 0.0295(5) Uani 1 1 d .
C5 C 0.7004(2) 0.3420(2) 0.10888(15) 0.0396(6) Uani 1 1 d .
H5A H 0.7481 0.2681 0.0871 0.047 Uiso 1 1 calc R
H5B H 0.7359 0.369 0.171 0.047 Uiso 1 1 calc R
C6 C 0.7066(2) 0.4480(2) 0.03933(15) 0.0428(6) Uani 1 1 d .
H6A H 0.6722 0.4196 -0.022 0.064 Uiso 1 1 calc R
H6B H 0.7936 0.4737 0.0331 0.064 Uiso 1 1 calc R
H6C H 0.6581 0.52 0.0613 0.064 Uiso 1 1 calc R
C7 C 0.21368(19) 0.11701(18) 0.22764(14) 0.0319(5) Uani 1 1 d .
H7A H 0.2535 0.0509 0.268 0.038 Uiso 1 1 calc R
H7B H 0.1573 0.0742 0.181 0.038 Uiso 1 1 calc R
C8 C 0.1373(2) 0.20292(18) 0.28824(14) 0.0289(5) Uani 1 1 d .
C9 C 0.1360(2) 0.36128(19) 0.39792(14) 0.0353(5) Uani 1 1 d .
H9 H 0.1798 0.4225 0.4353 0.042 Uiso 1 1 calc R
C10 C 0.0083(2) 0.3522(2) 0.40640(14) 0.0359(6) Uani 1 1 d .
H10 H -0.0339 0.4049 0.449 0.043 Uiso 1 1 calc R
C11 C -0.0562(2) 0.26456(19) 0.35124(14) 0.0348(5) Uani 1 1 d .
H11 H -0.144 0.2562 0.3546 0.042 Uiso 1 1 calc R
C12 C 0.0098(2) 0.18942(19) 0.29130(14) 0.0324(5) Uani 1 1 d .
H12 H -0.0323 0.1288 0.2524 0.039 Uiso 1 1 calc R
C13 C 0.2681(2) 0.28094(18) 0.10934(14) 0.0314(5) Uani 1 1 d .
H13A H 0.3411 0.3168 0.0782 0.038 Uiso 1 1 calc R
H13B H 0.2266 0.3504 0.1429 0.038 Uiso 1 1 calc R
C14 C 0.17785(19) 0.22616(18) 0.03510(13) 0.0277(5) Uani 1 1 d .
C15 C 0.1415(2) 0.0784(2) -0.07997(14) 0.0394(6) Uani 1 1 d .
H15 H 0.1682 0.0065 -0.1139 0.047 Uiso 1 1 calc R
C16 C 0.0264(2) 0.1287(2) -0.10361(14) 0.0380(6) Uani 1 1 d .
H16 H -0.0236 0.0937 -0.1536 0.046 Uiso 1 1 calc R
C17 C -0.0147(2) 0.2307(2) -0.05347(15) 0.0363(5) Uani 1 1 d .
H17 H -0.0945 0.2665 -0.0672 0.044 Uiso 1 1 calc R
C18 C 0.0623(2) 0.2802(2) 0.01728(14) 0.0324(5) Uani 1 1 d .
H18 H 0.0362 0.3506 0.0532 0.039 Uiso 1 1 calc R
N1 N 0.31040(16) 0.18430(15) 0.17768(11) 0.0300(4) Uani 1 1 d .
N2 N 0.20182(17) 0.28862(16) 0.34002(12) 0.0335(4) Uani 1 1 d .
N3 N 0.21826(17) 0.12483(16) -0.01174(12) 0.0355(5) Uani 1 1 d .
O1 O 0.56754(13) 0.30924(13) 0.11585(9) 0.0333(4) Uani 1 1 d .
O2 O 0.72768(14) 0.10293(13) 0.24805(9) 0.0396(4) Uani 1 1 d .
O3 O 0.46263(14) -0.00558(13) 0.32079(9) 0.0370(4) Uani 1 1 d .

loop_
_atom_site_aniso_label
_atom_site_aniso_U_11
_atom_site_aniso_U_22
_atom_site_aniso_U_33
_atom_site_aniso_U_23
_atom_site_aniso_U_13
_atom_site_aniso_U_12
C1 0.0272(12) 0.0270(11) 0.0277(11) -0.0013(9) -0.0028(9) 0.0010(10)
C2 0.0306(12) 0.0267(11) 0.0256(11) -0.0006(9) -0.0010(9) -0.0028(10)
C3 0.0276(13) 0.0304(12) 0.0328(12) -0.0031(9) -0.0037(10) 0.0028(10)
C4 0.0326(13) 0.0278(11) 0.0280(11) -0.0030(9) -0.0019(10) -0.0004(10)
C5 0.0286(13) 0.0403(13) 0.0498(14) 0.0010(11) 0.0025(11) -0.0071(11)
C6 0.0457(15) 0.0372(13) 0.0459(13) 0.0025(11) 0.0076(12) -0.0080(12)
C7 0.0253(12) 0.0287(11) 0.0415(12) 0.0055(9) -0.0025(10) -0.0036(10)
C8 0.0276(12) 0.0268(11) 0.0321(11) 0.0065(9) -0.0036(9) -0.0033(10)
C9 0.0411(14) 0.0296(12) 0.0345(12) -0.0001(10) -0.0071(10) -0.0074(11)
C10 0.0416(15) 0.0320(12) 0.0342(12) -0.0005(10) 0.0017(11) -0.0036(11)
C11 0.0296(13) 0.0372(12) 0.0379(12) -0.0004(10) 0.0029(10) -0.0036(11)
C12 0.0300(13) 0.0322(12) 0.0347(12) -0.0037(10) -0.0030(10) -0.0053(10)
C13 0.0294(12) 0.0276(11) 0.0368(12) 0.0061(10) -0.0055(10) 0.0027(10)
C14 0.0255(12) 0.0286(11) 0.0289(11) 0.0033(9) 0.0013(9) -0.0021(10)
C15 0.0490(16) 0.0335(13) 0.0359(13) -0.0045(10) 0.0025(12) -0.0011(12)
C16 0.0455(16) 0.0368(13) 0.0308(12) -0.0004(10) -0.0077(11) -0.0086(12)
C17 0.0300(13) 0.0415(13) 0.0369(12) 0.0059(10) -0.0064(10) -0.0008(11)
C18 0.0269(12) 0.0343(12) 0.0359(12) -0.0007(10) -0.0015(10) 0.0042(10)
N1 0.0231(10) 0.0311(10) 0.0353(10) 0.0081(8) -0.0042(8) 0.0006(8)
N2 0.0324(11) 0.0323(10) 0.0353(10) 0.0021(8) -0.0070(8) -0.0057(9)
N3 0.0340(11) 0.0348(10) 0.0377(10) -0.0002(8) 0.0018(9) 0.0040(9)
O1 0.0281(9) 0.0334(8) 0.0382(8) 0.0056(7) -0.0008(7) -0.0056(7)
O2 0.0283(10) 0.0413(9) 0.0484(9) 0.0014(7) -0.0074(7) 0.0017(8)
O3 0.0375(10) 0.0350(9) 0.0382(9) 0.0079(7) -0.0022(7) -0.0022(8)

loop_
_atom_type_symbol
_atom_type_description
_atom_type_scat_dispersion_real
_atom_type_scat_dispersion_imag
_atom_type_scat_source
C C 0.0033 0.0016 'International Tables Vol C Tables 4.2.6.8 and 6.1.1.4'
H H 0 0 'International Tables Vol C Tables 4.2.6.8 and 6.1.1.4'
N N 0.0061 0.0033 'International Tables Vol C Tables 4.2.6.8 and 6.1.1.4'
O O 0.0106 0.006 'International Tables Vol C Tables 4.2.6.8 and 6.1.1.4'

loop_
_exptl_crystal_face_index_h
_exptl_crystal_face_index_k
_exptl_crystal_face_index_l
_exptl_crystal_face_perp_dist
1 0 1 0.035
-1 0 -1 0.015
-1 0 1 0.03
1 0 -1 0.03
0 -1 0 0.17
-5 1 5 0.04
5 1 -5 0.04
10 1 -10 0.03
-10 1 10 0.03
-1 0 0 0.015
-5 1 0 0.03
-10 1 0 0.015
1 0 0 0.035
0 -2 1 0.16

loop_
_geom_angle_atom_site_label_1
_geom_angle_atom_site_label_2
_geom_angle_atom_site_label_3
_geom_angle
N1 C1 C2 136.70(19)
N1 C1 C4 133.23(19)
C2 C1 C4 90.07(17)
O1 C2 C1 129.52(19)
O1 C2 C3 136.14(19)
C1 C2 C3 94.30(16)
O2 C3 C2 137.4(2)
O2 C3 C4 135.40(19)
C2 C3 C4 87.16(16)
O3 C4 C1 134.9(2)
O3 C4 C3 136.7(2)
C1 C4 C3 88.41(16)
O1 C5 C6 106.67(18)
O1 C5 H5A 110.4
C6 C5 H5A 110.4
O1 C5 H5B 110.4
C6 C5 H5B 110.4
H5A C5 H5B 108.6
C5 C6 H6A 109.5
C5 C6 H6B 109.5
H6A C6 H6B 109.5
C5 C6 H6C 109.5
H6A C6 H6C 109.5
H6B C6 H6C 109.5
N1 C7 C8 113.17(16)
N1 C7 H7A 108.9
C8 C7 H7A 108.9
N1 C7 H7B 108.9
C8 C7 H7B 108.9
H7A C7 H7B 107.8
N2 C8 C12 123.0(2)
N2 C8 C7 115.92(18)
C12 C8 C7 121.03(19)
N2 C9 C10 123.9(2)
N2 C9 H9 118
C10 C9 H9 118
C11 C10 C9 118.3(2)
C11 C10 H10 120.9
C9 C10 H10 120.9
C12 C11 C10 118.5(2)
C12 C11 H11 120.7
C10 C11 H11 120.7
C8 C12 C11 119.6(2)
C8 C12 H12 120.2
C11 C12 H12 120.2
N1 C13 C14 111.55(16)
N1 C13 H13A 109.3
C14 C13 H13A 109.3
N1 C13 H13B 109.3
C14 C13 H13B 109.3
H13A C13 H13B 108
N3 C14 C18 123.0(2)
N3 C14 C13 116.02(18)
C18 C14 C13 120.98(18)
N3 C15 C16 123.9(2)
N3 C15 H15 118.1
C16 C15 H15 118.1
C17 C16 C15 118.7(2)
C17 C16 H16 120.7
C15 C16 H16 120.7
C16 C17 C18 118.6(2)
C16 C17 H17 120.7
C18 C17 H17 120.7
C14 C18 C17 119.1(2)
C14 C18 H18 120.4
C17 C18 H18 120.4
C1 N1 C7 120.25(16)
C1 N1 C13 122.82(17)
C7 N1 C13 116.76(16)
C8 N2 C9 116.63(19)
C14 N3 C15 116.67(19)
C2 O1 C5 115.28(16)

loop_
_geom_bond_atom_site_label_1
_geom_bond_atom_site_label_2
_geom_bond_distance
C1 N1 1.321(2)
C1 C2 1.399(3)
C1 C4 1.485(3)
C2 O1 1.333(2)
C2 C3 1.450(3)
C3 O2 1.225(2)
C3 C4 1.511(3)
C4 O3 1.220(2)
C5 O1 1.475(2)
C5 C6 1.496(3)
C5 H5A 0.99
C5 H5B 0.99
C6 H6A 0.98
C6 H6B 0.98
C6 H6C 0.98
C7 N1 1.464(2)
C7 C8 1.513(3)
C7 H7A 0.99
C7 H7B 0.99
C8 N2 1.342(2)
C8 C12 1.379(3)
C9 N2 1.345(3)
C9 C10 1.384(3)
C9 H9 0.95
C10 C11 1.383(3)
C10 H10 0.95
C11 C12 1.379(3)
C11 H11 0.95
C12 H12 0.95
C13 N1 1.469(2)
C13 C14 1.520(3)
C13 H13A 0.99
C13 H13B 0.99
C14 N3 1.341(2)
C14 C18 1.380(3)
C15 N3 1.342(3)
C15 C16 1.375(3)
C15 H15 0.95
C16 C17 1.374(3)
C16 H16 0.95
C17 C18 1.380(3)
C17 H17 0.95
C18 H18 0.95
